data_7242131
loop_
_publ_author_name
'Tan, Sang Loon'
'Tiekink, Edward R. T.'

_publ_section_title
;
 Non-covalent interactions involving remote substituents influence the
 topologies of supramolecular chains featuring
 hydroxyl-O--H&#x22EF;O(hydroxyl) hydrogen bonding in crystals of
 (HOCH2CH2)2NC(&#xE001;S)N(H)(C6H4Y-4) for Y = H, Me, Cl and NO2
;
_journal_issue 8
_journal_name_full CrystEngComm
_journal_page_first 1723
_journal_page_last 1743
_journal_paper_doi 10.1039/D0CE01810D
_journal_volume 23
_journal_year 2021
_chemical_formula_moiety 'C11 H15 Cl N2 O2 S'
_chemical_formula_sum 'C11 H15 Cl N2 O2 S'
_chemical_formula_weight 274.76
_space_group_crystal_system monoclinic
_space_group_IT_number 14
_space_group_name_Hall '-P 2yn'
_space_group_name_H-M_alt 'P 1 21/n 1'
_atom_sites_solution_hydrogens mixed
_atom_sites_solution_primary direct
_atom_sites_solution_secondary difmap
_audit_creation_method SHELXL-2018/3
_audit_update_record
;
2020-11-29 deposited with the CCDC.	2021-01-19 downloaded from the CCDC.
;
_cell_angle_alpha 90
_cell_angle_beta 100.221(2)
_cell_angle_gamma 90
_cell_formula_units_Z 4
_cell_length_a 7.1366(2)
_cell_length_b 10.7767(3)
_cell_length_c 16.6259(4)
_cell_measurement_reflns_used 2308
_cell_measurement_temperature 100(2)
_cell_measurement_theta_max 76.2652
_cell_measurement_theta_min 2.6983
_cell_volume 1258.39(6)
_computing_cell_refinement 'CrysAlis PRO (Agilent, 2013)'
_computing_data_collection 'CrysAlis PRO (Agilent, 2013)'
_computing_data_reduction 'CrysAlis PRO (Agilent, 2013)'
_computing_molecular_graphics
;
ORTEP-3 for Windows (Farrugia, 2012) and DIAMOND (Brandenburg, 2006)
;
_computing_publication_material 'SHELXL-2018/3 (Sheldrick, 2015)'
_computing_structure_refinement 'SHELXL-2018/3 (Sheldrick, 2015)'
_computing_structure_solution 'SHELXS (Sheldrick, 2015)'
_diffrn_ambient_temperature 100(2)
_diffrn_detector_area_resol_mean 10.4041
_diffrn_measured_fraction_theta_full 0.988
_diffrn_measured_fraction_theta_max 0.988
_diffrn_measurement_device_type 'Agilent Technologies SuperNova Dual diffractometer with Atlas detector'
_diffrn_measurement_method '\w scan'
_diffrn_radiation_monochromator Mirror
_diffrn_radiation_source 'SuperNova (Cu) X-ray Source'
_diffrn_radiation_type CuK\a
_diffrn_radiation_wavelength 1.54184
_diffrn_reflns_av_R_equivalents 0.0246
_diffrn_reflns_av_unetI/netI 0.0344
_diffrn_reflns_Laue_measured_fraction_full 0.988
_diffrn_reflns_Laue_measured_fraction_max 0.988
_diffrn_reflns_limit_h_max 8
_diffrn_reflns_limit_h_min -8
_diffrn_reflns_limit_k_max 7
_diffrn_reflns_limit_k_min -13
_diffrn_reflns_limit_l_max 20
_diffrn_reflns_limit_l_min -17
_diffrn_reflns_number 4685
_diffrn_reflns_point_group_measured_fraction_full 0.988
_diffrn_reflns_point_group_measured_fraction_max 0.988
_diffrn_reflns_theta_full 74.933
_diffrn_reflns_theta_max 74.933
_diffrn_reflns_theta_min 4.914
_diffrn_standards_decay_% 0
_diffrn_standards_interval_count 0
_diffrn_standards_interval_time 0
_diffrn_standards_number 0
_exptl_absorpt_coefficient_mu 4.184
_exptl_absorpt_correction_T_max 1.00000
_exptl_absorpt_correction_T_min 0.89367
_exptl_absorpt_correction_type multi-scan
_exptl_absorpt_process_details 'CrysAlis PRO (Agilent, 2013)'
_exptl_crystal_colour colourless
_exptl_crystal_density_diffrn 1.450
_exptl_crystal_description block
_exptl_crystal_F_000 576
_exptl_crystal_size_max 0.150
_exptl_crystal_size_mid 0.050
_exptl_crystal_size_min 0.050
_refine_diff_density_max 0.239
_refine_diff_density_min -0.314
_refine_diff_density_rms 0.058
_refine_ls_extinction_method none
_refine_ls_goodness_of_fit_ref 1.042
_refine_ls_hydrogen_treatment mixed
_refine_ls_matrix_type full
_refine_ls_number_parameters 163
_refine_ls_number_reflns 2554
_refine_ls_number_restraints 3
_refine_ls_restrained_S_all 1.042
_refine_ls_R_factor_all 0.0365
_refine_ls_R_factor_gt 0.0308
_refine_ls_shift/su_max 0.000
_refine_ls_shift/su_mean 0.000
_refine_ls_structure_factor_coef Fsqd
_refine_ls_weighting_details 'w=1/[\s^2^(Fo^2^)+(0.0398P)^2^+0.2198P] where P=(Fo^2^+2Fc^2^)/3'
_refine_ls_weighting_scheme calc
_refine_ls_wR_factor_gt 0.0750
_refine_ls_wR_factor_ref 0.0800
_reflns_Friedel_coverage 0.000
_reflns_number_gt 2243
_reflns_number_total 2554
_reflns_threshold_expression 'I > 2\s(I)'
_cod_data_source_file d0ce01810d2.cif
_cod_data_source_block shelx_CCDC2
_cod_depositor_comments 'Adding full bibliography for 7242130--7242133.cif.'
_cod_original_sg_symbol_H-M 'P 21/n'
_cod_database_code 7242131
_shelx_shelxl_version_number 2018/3
_shelx_space_group_comment
;
The symmetry employed for this shelxl refinement is uniquely defined
by the following loop, which should always be used as a source of
symmetry information in preference to the above space-group names.
They are only intended as comments.
;
_shelx_estimated_absorpt_t_min 0.573
_shelx_estimated_absorpt_t_max 0.818

loop_
_space_group_symop_operation_xyz
'x, y, z'
'-x+1/2, y+1/2, -z+1/2'
'-x, -y, -z'
'x-1/2, -y-1/2, z-1/2'

loop_
_atom_site_label
_atom_site_type_symbol
_atom_site_fract_x
_atom_site_fract_y
_atom_site_fract_z
_atom_site_U_iso_or_equiv
_atom_site_adp_type
_atom_site_occupancy
_atom_site_site_symmetry_order
_atom_site_calc_flag
_atom_site_refinement_flags_posn
_atom_site_refinement_flags_adp
_atom_site_refinement_flags_occupancy
_atom_site_disorder_assembly
_atom_site_disorder_group
Cl1 Cl 0.80245(6) 0.59295(4) 0.47362(3) 0.02599(12) Uani 1 1 d . . . . .
S1 S 0.13297(5) 0.64270(4) 0.13426(2) 0.01620(11) Uani 1 1 d . . . . .
O1 O -0.15441(17) 0.92972(12) 0.30553(8) 0.0240(3) Uani 1 1 d D . . . .
H1O H -0.180(3) 0.958(2) 0.3492(9) 0.036 Uiso 1 1 d D U . . .
O2 O -0.26300(17) 0.52693(11) 0.05416(8) 0.0195(3) Uani 1 1 d D . . . .
H2O H -0.1480(15) 0.544(2) 0.0634(13) 0.029 Uiso 1 1 d D U . . .
N1 N 0.05327(19) 0.72513(14) 0.27682(8) 0.0172(3) Uani 1 1 d D . . . .
H1N H -0.004(3) 0.7849(14) 0.2993(11) 0.021 Uiso 1 1 d D U . . .
N2 N -0.19119(18) 0.73888(12) 0.16804(8) 0.0132(3) Uani 1 1 d . . . . .
C1 C -0.0088(2) 0.70438(14) 0.19580(10) 0.0133(3) Uani 1 1 d . . . . .
C2 C 0.2332(2) 0.69068(15) 0.32209(9) 0.0145(3) Uani 1 1 d . . . . .
C3 C 0.2987(2) 0.56889(15) 0.32485(10) 0.0185(3) Uani 1 1 d . . . . .
H3 H 0.223863 0.506315 0.294262 0.022 Uiso 1 1 calc R U . . .
C4 C 0.4728(2) 0.53854(16) 0.37206(11) 0.0192(3) Uani 1 1 d . . . . .
H4 H 0.518225 0.455553 0.373733 0.023 Uiso 1 1 calc R U . . .
C5 C 0.5801(2) 0.63075(16) 0.41686(10) 0.0165(3) Uani 1 1 d . . . . .
C6 C 0.5162(2) 0.75170(16) 0.41644(10) 0.0162(3) Uani 1 1 d . . . . .
H6 H 0.590218 0.813474 0.448237 0.019 Uiso 1 1 calc R U . . .
C7 C 0.3416(2) 0.78163(15) 0.36864(9) 0.0159(3) Uani 1 1 d . . . . .
H7 H 0.295876 0.864512 0.367721 0.019 Uiso 1 1 calc R U . . .
C8 C -0.3272(2) 0.76749(16) 0.22264(10) 0.0160(3) Uani 1 1 d . . . . .
H8A H -0.297522 0.714467 0.271885 0.019 Uiso 1 1 calc R U . . .
H8B H -0.457067 0.745975 0.194308 0.019 Uiso 1 1 calc R U . . .
C9 C -0.3255(2) 0.90244(16) 0.24936(10) 0.0184(3) Uani 1 1 d . . . . .
H9A H -0.334752 0.957028 0.200921 0.022 Uiso 1 1 calc R U . . .
H9B H -0.437057 0.918841 0.275684 0.022 Uiso 1 1 calc R U . . .
C10 C -0.2666(2) 0.75086(15) 0.08015(9) 0.0146(3) Uani 1 1 d . . . . .
H10A H -0.159341 0.765499 0.050865 0.018 Uiso 1 1 calc R U . . .
H10B H -0.351316 0.824189 0.071287 0.018 Uiso 1 1 calc R U . . .
C11 C -0.3766(2) 0.63750(15) 0.04398(10) 0.0171(3) Uani 1 1 d . . . . .
H11A H -0.488947 0.625879 0.070602 0.020 Uiso 1 1 calc R U . . .
H11B H -0.423125 0.651626 -0.015020 0.020 Uiso 1 1 calc R U . . .

loop_
_atom_site_aniso_label
_atom_site_aniso_U_11
_atom_site_aniso_U_22
_atom_site_aniso_U_33
_atom_site_aniso_U_23
_atom_site_aniso_U_13
_atom_site_aniso_U_12
Cl1 0.0165(2) 0.0265(2) 0.0297(2) -0.00405(18) -0.01032(16) 0.00441(15)
S1 0.0127(2) 0.0198(2) 0.0161(2) -0.00109(15) 0.00244(14) 0.00205(14)
O1 0.0177(6) 0.0261(7) 0.0271(7) -0.0116(5) 0.0011(5) 0.0028(5)
O2 0.0186(6) 0.0159(6) 0.0224(6) -0.0011(5) -0.0003(5) -0.0020(5)
N1 0.0146(7) 0.0215(7) 0.0140(7) -0.0029(6) -0.0015(5) 0.0056(5)
N2 0.0122(6) 0.0148(6) 0.0117(6) 0.0002(5) -0.0002(5) 0.0007(5)
C1 0.0134(7) 0.0118(7) 0.0141(7) 0.0017(6) 0.0004(6) 0.0001(6)
C2 0.0128(7) 0.0193(8) 0.0106(7) 0.0009(6) 0.0003(6) 0.0011(6)
C3 0.0155(8) 0.0163(8) 0.0208(8) -0.0025(7) -0.0047(6) -0.0014(6)
C4 0.0175(8) 0.0152(7) 0.0230(9) -0.0001(7) -0.0018(6) 0.0019(6)
C5 0.0123(8) 0.0213(8) 0.0147(8) -0.0001(6) -0.0008(6) 0.0006(6)
C6 0.0166(8) 0.0187(8) 0.0129(7) -0.0025(6) 0.0014(6) -0.0020(6)
C7 0.0195(8) 0.0155(7) 0.0128(7) -0.0008(6) 0.0029(6) 0.0021(6)
C8 0.0120(7) 0.0196(8) 0.0163(8) 0.0004(6) 0.0028(6) 0.0007(6)
C9 0.0156(8) 0.0203(8) 0.0193(8) -0.0014(7) 0.0030(6) 0.0039(6)
C10 0.0135(7) 0.0156(7) 0.0135(8) 0.0012(6) -0.0013(6) 0.0006(6)
C11 0.0157(8) 0.0181(8) 0.0158(8) -0.0002(6) -0.0015(6) -0.0004(6)

loop_
_atom_type_symbol
_atom_type_description
_atom_type_scat_dispersion_real
_atom_type_scat_dispersion_imag
_atom_type_scat_source
C C 0.0181 0.0091 'International Tables Vol C Tables 4.2.6.8 and 6.1.1.4'
H H 0.0000 0.0000 'International Tables Vol C Tables 4.2.6.8 and 6.1.1.4'
N N 0.0311 0.0180 'International Tables Vol C Tables 4.2.6.8 and 6.1.1.4'
O O 0.0492 0.0322 'International Tables Vol C Tables 4.2.6.8 and 6.1.1.4'
S S 0.3331 0.5567 'International Tables Vol C Tables 4.2.6.8 and 6.1.1.4'
Cl Cl 0.3639 0.7018 'International Tables Vol C Tables 4.2.6.8 and 6.1.1.4'

loop_
_geom_angle_atom_site_label_1
_geom_angle_atom_site_label_2
_geom_angle_atom_site_label_3
_geom_angle
_geom_angle_site_symmetry_1
_geom_angle_site_symmetry_3
_geom_angle_publ_flag
C9 O1 H1O 110.6(17) . . ?
C11 O2 H2O 110.7(16) . . ?
C1 N1 C2 126.00(14) . . ?
C1 N1 H1N 116.6(13) . . ?
C2 N1 H1N 114.2(13) . . ?
C1 N2 C10 121.54(13) . . ?
C1 N2 C8 123.07(13) . . ?
C10 N2 C8 115.39(12) . . ?
N2 C1 N1 114.64(14) . . ?
N2 C1 S1 122.83(12) . . ?
N1 C1 S1 122.52(12) . . ?
C3 C2 C7 119.65(15) . . ?
C3 C2 N1 122.14(15) . . ?
C7 C2 N1 118.11(15) . . ?
C4 C3 C2 120.24(15) . . ?
C4 C3 H3 119.9 . . ?
C2 C3 H3 119.9 . . ?
C3 C4 C5 119.25(16) . . ?
C3 C4 H4 120.4 . . ?
C5 C4 H4 120.4 . . ?
C6 C5 C4 121.56(15) . . ?
C6 C5 Cl1 119.41(13) . . ?
C4 C5 Cl1 119.03(13) . . ?
C5 C6 C7 118.88(15) . . ?
C5 C6 H6 120.6 . . ?
C7 C6 H6 120.6 . . ?
C6 C7 C2 120.40(15) . . ?
C6 C7 H7 119.8 . . ?
C2 C7 H7 119.8 . . ?
N2 C8 C9 114.09(14) . . ?
N2 C8 H8A 108.7 . . ?
C9 C8 H8A 108.7 . . ?
N2 C8 H8B 108.7 . . ?
C9 C8 H8B 108.7 . . ?
H8A C8 H8B 107.6 . . ?
O1 C9 C8 110.42(13) . . ?
O1 C9 H9A 109.6 . . ?
C8 C9 H9A 109.6 . . ?
O1 C9 H9B 109.6 . . ?
C8 C9 H9B 109.6 . . ?
H9A C9 H9B 108.1 . . ?
N2 C10 C11 113.29(13) . . ?
N2 C10 H10A 108.9 . . ?
C11 C10 H10A 108.9 . . ?
N2 C10 H10B 108.9 . . ?
C11 C10 H10B 108.9 . . ?
H10A C10 H10B 107.7 . . ?
O2 C11 C10 112.34(13) . . ?
O2 C11 H11A 109.1 . . ?
C10 C11 H11A 109.1 . . ?
O2 C11 H11B 109.1 . . ?
C10 C11 H11B 109.1 . . ?
H11A C11 H11B 107.9 . . ?

loop_
_geom_bond_atom_site_label_1
_geom_bond_atom_site_label_2
_geom_bond_distance
_geom_bond_site_symmetry_2
_geom_bond_publ_flag
Cl1 C5 1.7448(17) . ?
S1 C1 1.6968(16) . ?
O1 C9 1.430(2) . ?
O1 H1O 0.836(9) . ?
O2 C11 1.434(2) . ?
O2 H2O 0.829(9) . ?
N1 C1 1.360(2) . ?
N1 C2 1.418(2) . ?
N1 H1N 0.880(9) . ?
N2 C1 1.354(2) . ?
N2 C10 1.4705(19) . ?
N2 C8 1.4743(19) . ?
C2 C3 1.391(2) . ?
C2 C7 1.395(2) . ?
C3 C4 1.386(2) . ?
C3 H3 0.9500 . ?
C4 C5 1.388(2) . ?
C4 H4 0.9500 . ?
C5 C6 1.380(2) . ?
C6 C7 1.392(2) . ?
C6 H6 0.9500 . ?
C7 H7 0.9500 . ?
C8 C9 1.520(2) . ?
C8 H8A 0.9900 . ?
C8 H8B 0.9900 . ?
C9 H9A 0.9900 . ?
C9 H9B 0.9900 . ?
C10 C11 1.518(2) . ?
C10 H10A 0.9900 . ?
C10 H10B 0.9900 . ?
C11 H11A 0.9900 . ?
C11 H11B 0.9900 . ?

loop_
_geom_torsion_atom_site_label_1
_geom_torsion_atom_site_label_2
_geom_torsion_atom_site_label_3
_geom_torsion_atom_site_label_4
_geom_torsion
_geom_torsion_site_symmetry_1
_geom_torsion_site_symmetry_2
_geom_torsion_site_symmetry_3
_geom_torsion_site_symmetry_4
_geom_torsion_publ_flag
C10 N2 C1 N1 165.29(14) . . . . ?
C8 N2 C1 N1 -14.4(2) . . . . ?
C10 N2 C1 S1 -13.6(2) . . . . ?
C8 N2 C1 S1 166.73(12) . . . . ?
C2 N1 C1 N2 175.81(15) . . . . ?
C2 N1 C1 S1 -5.3(2) . . . . ?
C1 N1 C2 C3 -55.6(2) . . . . ?
C1 N1 C2 C7 128.01(17) . . . . ?
C7 C2 C3 C4 -1.5(3) . . . . ?
N1 C2 C3 C4 -177.84(15) . . . . ?
C2 C3 C4 C5 0.4(3) . . . . ?
C3 C4 C5 C6 0.9(3) . . . . ?
C3 C4 C5 Cl1 -178.00(13) . . . . ?
C4 C5 C6 C7 -1.2(3) . . . . ?
Cl1 C5 C6 C7 177.75(12) . . . . ?
C5 C6 C7 C2 0.1(2) . . . . ?
C3 C2 C7 C6 1.3(2) . . . . ?
N1 C2 C7 C6 177.74(14) . . . . ?
C1 N2 C8 C9 88.74(18) . . . . ?
C10 N2 C8 C9 -90.96(16) . . . . ?
N2 C8 C9 O1 -71.15(17) . . . . ?
C1 N2 C10 C11 97.77(17) . . . . ?
C8 N2 C10 C11 -82.53(17) . . . . ?
N2 C10 C11 O2 -58.80(18) . . . . ?
